data_2213460
loop_
_publ_author_name
'Yang, De-Jun'

_publ_section_title
;
 Bis(hexamethylenetetraminium) chloranilate tetrahydrate
;
_journal_coeditor_code LH2362
_journal_issue 5
_journal_name_full 'Acta Crystallographica Section E'
_journal_page_first o2600
_journal_page_last o2600
_journal_paper_doi 10.1107/S1600536807018569
_journal_volume 63
_journal_year 2007
_chemical_formula_moiety '2C6 H13 N4 +, C6 Cl2 O4 2-, 4H2 O'
_chemical_formula_sum 'C18 H34 Cl2 N8 O8'
_chemical_formula_weight 561.44
_chemical_name_systematic
;
Bis(hexamethylenetetraminium) chloranilate tetrahydrate
;
_space_group_IT_number 14
_symmetry_cell_setting monoclinic
_symmetry_space_group_name_Hall '-P 2yn'
_symmetry_space_group_name_H-M 'P 1 21/n 1'
_atom_sites_solution_hydrogens geom
_atom_sites_solution_primary direct
_atom_sites_solution_secondary difmap
_audit_creation_method SHELXL-97
_cell_angle_alpha 90.00
_cell_angle_beta 98.7910(10)
_cell_angle_gamma 90.00
_cell_formula_units_Z 2
_cell_length_a 6.1794(4)
_cell_length_b 16.8362(12)
_cell_length_c 12.2627(9)
_cell_measurement_reflns_used 1255
_cell_measurement_temperature 298(2)
_cell_measurement_theta_max 25.42
_cell_measurement_theta_min 2.42
_cell_volume 1260.79(15)
_computing_cell_refinement 'SAINT-Plus (Bruker, 2001)'
_computing_data_collection 'SMART (Bruker, 2001)'
_computing_data_reduction SAINT-Plus
_computing_molecular_graphics 'PLATON (Spek, 2003)'
_computing_publication_material PLATON
_computing_structure_refinement 'SHELXL97 (Sheldrick, 1997)'
_computing_structure_solution 'SHELXS97 (Sheldrick, 1997)'
_diffrn_ambient_temperature 298(2)
_diffrn_measured_fraction_theta_full 0.997
_diffrn_measured_fraction_theta_max 0.997
_diffrn_measurement_device_type 'Bruker SMART APEX CCD'
_diffrn_measurement_method '0.3\% wide \w exposures'
_diffrn_radiation_monochromator graphite
_diffrn_radiation_source 'fine focus sealed Siemens Mo tube'
_diffrn_radiation_type 'Mo K\a'
_diffrn_radiation_wavelength 0.71073
_diffrn_reflns_av_R_equivalents 0.0312
_diffrn_reflns_av_sigmaI/netI 0.0305
_diffrn_reflns_limit_h_max 7
_diffrn_reflns_limit_h_min -7
_diffrn_reflns_limit_k_max 21
_diffrn_reflns_limit_k_min -21
_diffrn_reflns_limit_l_max 15
_diffrn_reflns_limit_l_min -15
_diffrn_reflns_number 10757
_diffrn_reflns_theta_full 27.00
_diffrn_reflns_theta_max 27.00
_diffrn_reflns_theta_min 2.07
_exptl_absorpt_coefficient_mu 0.317
_exptl_absorpt_correction_T_max 0.9812
_exptl_absorpt_correction_T_min 0.9392
_exptl_absorpt_correction_type multi-scan
_exptl_absorpt_process_details '(SADABS; Sheldrick, 2001)'
_exptl_crystal_colour red
_exptl_crystal_density_diffrn 1.479
_exptl_crystal_density_method 'not measured'
_exptl_crystal_description block
_exptl_crystal_F_000 592
_exptl_crystal_size_max 0.20
_exptl_crystal_size_mid 0.16
_exptl_crystal_size_min 0.15
_refine_diff_density_max 0.307
_refine_diff_density_min -0.233
_refine_ls_extinction_method none
_refine_ls_goodness_of_fit_ref 1.060
_refine_ls_hydrogen_treatment mixed
_refine_ls_matrix_type full
_refine_ls_number_parameters 210
_refine_ls_number_reflns 2737
_refine_ls_number_restraints 37
_refine_ls_restrained_S_all 1.095
_refine_ls_R_factor_all 0.0616
_refine_ls_R_factor_gt 0.0485
_refine_ls_shift/su_max 0.000
_refine_ls_shift/su_mean 0.000
_refine_ls_structure_factor_coef Fsqd
_refine_ls_weighting_details 'calc w=1/[\s^2^(Fo^2^)+(0.0705P)^2^+0.2943P] where P=(Fo^2^+2Fc^2^)/3'
_refine_ls_weighting_scheme calc
_refine_ls_wR_factor_gt 0.1261
_refine_ls_wR_factor_ref 0.1334
_reflns_number_gt 2185
_reflns_number_total 2737
_reflns_threshold_expression I>2\s(I)
_cod_data_source_file lh2362.cif
_cod_data_source_block I
_cod_depositor_comments
;
The following automatic conversions were performed:
'_symmetry_cell_setting' value 'Monoclinic' changed to 'monoclinic'
according to '/home/saulius/struct/CIF-dictionaries/cif_core.dic'
dictionary named 'cif_core.dic' version 2.4.1 from 2010-06-29.

Automatic conversion script
Id: cif_fix_enum 1527 2010-12-29 10:47:43Z saulius 

The following automatic conversions were performed:

'_symmetry_cell_setting' value 'Monoclinic' changed to 'monoclinic'
according to /home/saulius/struct/CIF-dictionaries/cif_core.dic
dictionary named 'cif_core.dic' version 2.4.1 from 2010-06-29.

Automatic conversion script
Id: cif_fix_values 1715 2011-07-08 13:25:40Z adriana 
;
_cod_original_sg_symbol_H-M 'P 21/n'
_cod_database_code 2213460
_cod_database_fobs_code 2213460

loop_
_symmetry_equiv_pos_as_xyz
'x, y, z'
'-x+1/2, y+1/2, -z+1/2'
'-x, -y, -z'
'x-1/2, -y-1/2, z-1/2'

loop_
_atom_site_type_symbol
_atom_site_label
_atom_site_fract_x
_atom_site_fract_y
_atom_site_fract_z
_atom_site_U_iso_or_equiv
_atom_site_adp_type
_atom_site_calc_flag
_atom_site_refinement_flags
_atom_site_occupancy
_atom_site_disorder_assembly
_atom_site_disorder_group
Cl Cl1 0.89623(9) 0.50143(3) 0.69782(5) 0.0446(2) Uani d . 1 . .
C C1 0.6796(3) 0.50143(10) 0.58940(16) 0.0314(4) Uani d . 1 . .
C C2 0.6864(3) 0.44703(10) 0.50282(15) 0.0302(4) Uani d . 1 . .
C C3 0.4961(3) 0.44760(10) 0.40595(15) 0.0307(4) Uani d . 1 . .
C C4 0.8090(4) 0.29530(14) 0.2118(2) 0.0515(6) Uani d . 1 . .
H H4A 0.6521 0.3007 0.1900 0.062 Uiso calc R 1 . .
H H4B 0.8790 0.3421 0.1871 0.062 Uiso calc R 1 . .
C C5 0.7769(5) 0.15608(15) 0.1997(2) 0.0588(7) Uani d . 1 . .
H H5A 0.8241 0.1088 0.1646 0.071 Uiso calc R 1 . .
H H5B 0.6198 0.1611 0.1781 0.071 Uiso calc R 1 . .
C C6 1.1214(4) 0.21767(15) 0.1967(2) 0.0564(7) Uani d . 1 . .
H H6A 1.1737 0.1711 0.1622 0.068 Uiso calc R 1 . .
H H6B 1.1950 0.2637 0.1721 0.068 Uiso calc R 1 . .
C C7 0.7510(4) 0.21626(14) 0.3717(2) 0.0513(6) Uani d . 1 . .
H H7A 0.7842 0.2110 0.4513 0.062 Uiso calc R 1 . .
H H7B 0.5936 0.2213 0.3516 0.062 Uiso calc R 1 . .
C C8 1.0649(4) 0.14114(14) 0.3518(3) 0.0595(7) Uani d . 1 . .
H H8A 1.0990 0.1361 0.4314 0.071 Uiso calc R 1 . .
H H8B 1.1173 0.0937 0.3193 0.071 Uiso calc R 1 . .
C C9 1.1054(4) 0.28014(14) 0.3675(2) 0.0476(6) Uani d . 1 . .
H H9A 1.1787 0.3266 0.3440 0.057 Uiso calc R 1 . .
H H9B 1.1418 0.2758 0.4470 0.057 Uiso calc R 1 . .
N N1 0.8852(3) 0.22567(12) 0.16102(16) 0.0503(5) Uani d . 1 . .
N N2 0.8262(3) 0.14696(11) 0.31982(18) 0.0524(5) Uani d . 1 . .
N N3 0.8615(3) 0.28880(10) 0.33541(15) 0.0409(4) Uani d . 1 . .
H H3 0.816(4) 0.3304(14) 0.366(2) 0.049 Uiso d . 1 . .
N N4 1.1781(3) 0.21049(12) 0.31625(18) 0.0502(5) Uani d . 1 . .
O O1 0.8326(2) 0.39727(8) 0.49978(12) 0.0423(4) Uani d . 1 . .
O O2 0.5122(2) 0.40054(9) 0.32866(12) 0.0454(4) Uani d . 1 . .
O O3 0.339(3) 0.3923(6) 0.1059(5) 0.105(3) Uani d PDU 0.68(3) A 1
H H3A 0.251(12) 0.425(3) 0.075(6) 0.157 Uiso d PD 0.68(3) A 1
H H3B 0.392(13) 0.405(4) 0.169(3) 0.157 Uiso d PD 0.68(3) A 1
O O4 0.7867(13) 0.4992(3) 0.0620(5) 0.137(3) Uani d PDU 0.642(11) B 1
H H4C 0.676(9) 0.471(5) 0.055(9) 0.206 Uiso d PD 0.642(11) B 1
H H4D 0.776(9) 0.539(4) 0.100(7) 0.206 Uiso d PD 0.642(11) B 1
O O3' 0.453(5) 0.4187(15) 0.1031(11) 0.104(6) Uani d PDU 0.32(3) A 2
H H3C 0.334(14) 0.439(8) 0.079(16) 0.156 Uiso d PD 0.32(3) A 2
H H3D 0.556(17) 0.450(7) 0.116(15) 0.156 Uiso d PD 0.32(3) A 2
O O4' 0.943(5) 0.5497(18) 0.021(2) 0.260(10) Uani d PDU 0.358(11) B 2
H H4E 1.06(3) 0.54(2) 0.01(4) 0.390 Uiso d PD 0.358(11) B 2
H H4F 0.90(6) 0.595(9) 0.00(3) 0.390 Uiso d PD 0.358(11) B 2

loop_
_atom_site_aniso_label
_atom_site_aniso_U_11
_atom_site_aniso_U_22
_atom_site_aniso_U_33
_atom_site_aniso_U_12
_atom_site_aniso_U_13
_atom_site_aniso_U_23
Cl1 0.0437(3) 0.0419(3) 0.0436(3) 0.0050(2) -0.0080(2) -0.0038(2)
C1 0.0325(10) 0.0295(9) 0.0309(10) 0.0002(7) 0.0007(8) 0.0003(7)
C2 0.0326(10) 0.0266(9) 0.0326(10) 0.0005(7) 0.0094(8) 0.0034(7)
C3 0.0348(10) 0.0260(9) 0.0320(10) -0.0008(7) 0.0071(8) 0.0000(7)
C4 0.0582(15) 0.0463(13) 0.0477(14) 0.0078(11) 0.0008(11) -0.0004(10)
C5 0.0600(16) 0.0520(14) 0.0635(17) -0.0149(12) 0.0066(12) -0.0202(12)
C6 0.0503(14) 0.0611(15) 0.0633(17) -0.0018(11) 0.0259(12) -0.0168(12)
C7 0.0402(12) 0.0630(15) 0.0539(15) -0.0022(11) 0.0173(11) -0.0025(11)
C8 0.0620(17) 0.0454(14) 0.0707(18) 0.0168(12) 0.0088(13) 0.0034(12)
C9 0.0384(12) 0.0527(13) 0.0505(13) -0.0056(10) 0.0031(10) -0.0151(10)
N1 0.0590(13) 0.0508(11) 0.0414(11) -0.0029(9) 0.0082(9) -0.0117(8)
N2 0.0557(13) 0.0402(10) 0.0628(13) -0.0086(9) 0.0134(10) -0.0015(9)
N3 0.0414(10) 0.0374(9) 0.0447(11) 0.0088(8) 0.0092(8) -0.0118(8)
N4 0.0331(10) 0.0567(12) 0.0615(13) 0.0057(8) 0.0097(9) -0.0114(10)
O1 0.0414(8) 0.0420(8) 0.0428(9) 0.0139(6) 0.0040(6) -0.0058(6)
O2 0.0495(9) 0.0470(9) 0.0384(8) 0.0105(7) 0.0031(7) -0.0140(7)
O3 0.139(7) 0.121(4) 0.049(2) 0.008(4) -0.004(3) -0.024(2)
O4 0.195(7) 0.098(4) 0.100(4) 0.042(3) -0.041(4) -0.028(3)
O3' 0.119(10) 0.116(9) 0.075(6) 0.028(7) 0.008(6) -0.002(6)
O4' 0.256(13) 0.278(13) 0.245(13) 0.004(10) 0.036(9) -0.023(10)

loop_
_atom_type_symbol
_atom_type_description
_atom_type_scat_dispersion_real
_atom_type_scat_dispersion_imag
_atom_type_scat_source
C C 0.0033 0.0016 'International Tables Vol C Tables 4.2.6.8 and 6.1.1.4'
H H 0.0000 0.0000 'International Tables Vol C Tables 4.2.6.8 and 6.1.1.4'
N N 0.0061 0.0033 'International Tables Vol C Tables 4.2.6.8 and 6.1.1.4'
O O 0.0106 0.0060 'International Tables Vol C Tables 4.2.6.8 and 6.1.1.4'
Cl Cl 0.1484 0.1585 'International Tables Vol C Tables 4.2.6.8 and 6.1.1.4'

loop_
_geom_angle_atom_site_label_1
_geom_angle_atom_site_label_2
_geom_angle_atom_site_label_3
_geom_angle_site_symmetry_1
_geom_angle_site_symmetry_3
_geom_angle
_geom_angle_publ_flag
C3 C1 C2 3_666 . 123.07(18) no
C3 C1 Cl1 3_666 . 118.91(15) no
C2 C1 Cl1 . . 117.97(14) no
O1 C2 C1 . . 124.72(19) no
O1 C2 C3 . . 117.17(16) no
C1 C2 C3 . . 118.08(16) no
O2 C3 C1 . 3_666 125.08(19) no
O2 C3 C2 . . 116.15(16) no
C1 C3 C2 3_666 . 118.76(16) no
N1 C4 N3 . . 110.01(18) no
N1 C4 H4A . . 109.7 no
N3 C4 H4A . . 109.7 no
N1 C4 H4B . . 109.7 no
N3 C4 H4B . . 109.7 no
H4A C4 H4B . . 108.2 no
N1 C5 N2 . . 111.97(19) no
N1 C5 H5A . . 109.2 no
N2 C5 H5A . . 109.2 no
N1 C5 H5B . . 109.2 no
N2 C5 H5B . . 109.2 no
H5A C5 H5B . . 107.9 no
N4 C6 N1 . . 112.53(18) no
N4 C6 H6A . . 109.1 no
N1 C6 H6A . . 109.1 no
N4 C6 H6B . . 109.1 no
N1 C6 H6B . . 109.1 no
H6A C6 H6B . . 107.8 no
N2 C7 N3 . . 109.67(17) no
N2 C7 H7A . . 109.7 no
N3 C7 H7A . . 109.7 no
N2 C7 H7B . . 109.7 no
N3 C7 H7B . . 109.7 no
H7A C7 H7B . . 108.2 no
N4 C8 N2 . . 111.90(19) no
N4 C8 H8A . . 109.2 no
N2 C8 H8A . . 109.2 no
N4 C8 H8B . . 109.2 no
N2 C8 H8B . . 109.2 no
H8A C8 H8B . . 107.9 no
N4 C9 N3 . . 109.44(17) no
N4 C9 H9A . . 109.8 no
N3 C9 H9A . . 109.8 no
N4 C9 H9B . . 109.8 no
N3 C9 H9B . . 109.8 no
H9A C9 H9B . . 108.2 no
C4 N1 C5 . . 108.42(19) no
C4 N1 C6 . . 108.79(19) no
C5 N1 C6 . . 108.3(2) no
C7 N2 C5 . . 109.1(2) no
C7 N2 C8 . . 108.31(19) no
C5 N2 C8 . . 108.8(2) no
C7 N3 C4 . . 108.70(18) no
C7 N3 C9 . . 109.06(18) no
C4 N3 C9 . . 108.83(18) no
C7 N3 H3 . . 109.8(16) no
C4 N3 H3 . . 110.0(16) no
C9 N3 H3 . . 110.4(16) no
C9 N4 C6 . . 109.21(19) no
C9 N4 C8 . . 109.05(18) no
C6 N4 C8 . . 108.3(2) no
H3A O3 H3B . . 113(2) no
H4C O4 H4D . . 113(2) no
H3A O3' H3D . . 135(10) no
H3B O3' H3D . . 112(10) no
H3C O3' H3D . . 115(2) no
H4E O4' H4F . . 115(2) no

loop_
_geom_bond_atom_site_label_1
_geom_bond_atom_site_label_2
_geom_bond_site_symmetry_2
_geom_bond_distance
_geom_bond_publ_flag
C1 C2 . 1.408(3) n
C1 C3 3_666 1.392(3) n
C2 O1 . 1.237(2) n
C2 C3 . 1.539(3) n
C3 O2 . 1.251(2) n
C4 N1 . 1.440(3) n
C5 N1 . 1.464(3) n
C6 N1 . 1.465(3) n
C5 N2 . 1.466(3) n
C7 N2 . 1.440(3) n
C8 N2 . 1.471(3) n
C4 N3 . 1.505(3) n
C7 N3 . 1.499(3) n
C9 N3 . 1.506(3) n
C6 N4 . 1.459(3) n
C8 N4 . 1.461(3) n
C9 N4 . 1.434(3) n
Cl1 C1 . 1.737(2) no
C3 C1 3_666 1.392(3) no
C4 H4A . 0.9700 no
C4 H4B . 0.9700 no
C5 H5A . 0.9700 no
C5 H5B . 0.9700 no
C6 H6A . 0.9700 no
C6 H6B . 0.9700 no
C7 H7A . 0.9700 no
C7 H7B . 0.9700 no
C8 H8A . 0.9700 no
C8 H8B . 0.9700 no
C9 H9A . 0.9700 no
C9 H9B . 0.9700 no
N3 H3 . 0.86(2) no
O3 H3A . 0.825(11) no
O3 H3B . 0.827(11) no
O3 H3C . 0.85(14) no
O4 H4C . 0.828(11) no
O4 H4D . 0.828(10) no
O3' H3B . 0.98(7) no
O3' H3C . 0.824(11) no
O3' H3D . 0.824(11) no
O4' H4E . 0.825(11) no
O4' H4F . 0.826(11) no

loop_
_geom_hbond_atom_site_label_D
_geom_hbond_atom_site_label_H
_geom_hbond_atom_site_label_A
_geom_hbond_site_symmetry_A
_geom_hbond_distance_DH
_geom_hbond_distance_HA
_geom_hbond_distance_DA
_geom_hbond_angle_DHA
_geom_hbond_publ_flag
C9 H9A O2 1_655 0.97 2.44 3.320(3) 150.8 yes
C7 H7B N4 1_455 0.97 2.54 3.503(3) 169.7 yes
C7 H7A O3 4_666 0.97 2.56 3.378(6) 142.4 yes
C6 H6B O3 1_655 0.97 2.52 3.485(16) 172.5 yes
O4 H4D Cl1 3_766 0.828(10) 3.03(8) 3.278(5) 100(6) yes
C4 H4A O3 . 0.97 2.57 3.413(10) 146.0 yes
O4 H4C O3 . 0.828(11) 2.62(4) 3.41(2) 160(10) yes
O3 H3B O2 . 0.827(11) 1.98(2) 2.781(6) 162(8) yes
N3 H3 O2 . 0.86(2) 2.20(2) 2.854(2) 132(2) yes
N3 H3 O1 . 0.86(2) 1.98(2) 2.746(2) 147(2) yes

loop_
_geom_torsion_atom_site_label_1
_geom_torsion_atom_site_label_2
_geom_torsion_atom_site_label_3
_geom_torsion_atom_site_label_4
_geom_torsion_site_symmetry_1
_geom_torsion_site_symmetry_4
_geom_torsion
_geom_torsion_publ_flag
C3 C1 C2 O1 3_666 . -174.85(18) no
Cl1 C1 C2 O1 . . 2.4(3) no
C3 C1 C2 C3 3_666 . 3.5(3) no
Cl1 C1 C2 C3 . . -179.25(12) no
O1 C2 C3 O2 . . -4.2(2) no
C1 C2 C3 O2 . . 177.33(17) no
O1 C2 C3 C1 . 3_666 175.12(17) no
C1 C2 C3 C1 . 3_666 -3.4(3) no
N3 C4 N1 C5 . . 59.4(3) no
N3 C4 N1 C6 . . -58.2(2) no
N2 C5 N1 C4 . . -60.3(3) no
N2 C5 N1 C6 . . 57.6(2) no
N4 C6 N1 C4 . . 59.3(3) no
N4 C6 N1 C5 . . -58.3(2) no
N3 C7 N2 C5 . . -58.9(3) no
N3 C7 N2 C8 . . 59.4(3) no
N1 C5 N2 C7 . . 60.3(3) no
N1 C5 N2 C8 . . -57.6(3) no
N4 C8 N2 C7 . . -60.7(3) no
N4 C8 N2 C5 . . 57.8(3) no
N2 C7 N3 C4 . . 59.0(2) no
N2 C7 N3 C9 . . -59.6(2) no
N1 C4 N3 C7 . . -59.6(2) no
N1 C4 N3 C9 . . 59.1(2) no
N4 C9 N3 C7 . . 59.1(2) no
N4 C9 N3 C4 . . -59.3(2) no
N3 C9 N4 C6 . . 59.1(2) no
N3 C9 N4 C8 . . -59.0(3) no
N1 C6 N4 C9 . . -60.1(2) no
N1 C6 N4 C8 . . 58.5(2) no
N2 C8 N4 C9 . . 60.8(3) no
N2 C8 N4 C6 . . -57.9(3) no
